data_2312703
loop_
_publ_author_name
'Kanagavel, Manimurugan'
'Balasubramanian, Sridhar'
'Nechipadappu, Sunil Kumar'

_publ_section_title
;
 Variable stoichiometry and a salt-cocrystal intermediate in
 multicomponent systems of flucytosine: structural elucidation and their
 impact on stability.
;
_journal_coeditor_code YH5039
_journal_issue 6
_journal_name_full 'Acta crystallographica Section B, Structural science, crystal engineering and materials'
_journal_page_first 793
_journal_page_last 806
_journal_paper_doi 10.1107/S2052520624010278
_journal_volume 80
_journal_year 2024
_chemical_formula_moiety 'C6 H6 O2, 4(C4 H4 F N3 O)'
_chemical_formula_sum 'C22 H22 F4 N12 O6'
_chemical_formula_weight 626.51
_space_group_crystal_system triclinic
_space_group_IT_number 2
_space_group_name_Hall '-P 1'
_space_group_name_H-M_alt 'P -1'
_atom_sites_solution_hydrogens mixed
_atom_sites_solution_primary difmap
_atom_sites_solution_secondary difmap
_audit_creation_method SHELXL-2019/3
_cell_angle_alpha 111.5170(10)
_cell_angle_beta 99.093(2)
_cell_angle_gamma 110.410(5)
_cell_formula_units_Z 1
_cell_length_a 7.2415(2)
_cell_length_b 10.1036(3)
_cell_length_c 10.6423(3)
_cell_measurement_reflns_used 8338
_cell_measurement_temperature 294(2)
_cell_measurement_theta_max 30.22
_cell_measurement_theta_min 2.23
_cell_volume 641.36(5)
_computing_cell_refinement '<i>SAINT</i> (Bruker, 2016)'
_computing_data_collection '<i>APEX3</i> (Bruker, 2016)'
_computing_data_reduction 'Bruker SAINT'
_computing_molecular_graphics 'Bruker SHELXTL'
_computing_publication_material 'Bruker SHELXTL'
_computing_structure_refinement '<i>SHELXL2014</i> (Sheldrick, 2015)'
_computing_structure_solution '<i>SHELXT</i> (Sheldrick, 2015)'
_diffrn_ambient_temperature 294(2)
_diffrn_measured_fraction_theta_full 0.993
_diffrn_measured_fraction_theta_max 0.994
_diffrn_measurement_device_type 'Bruker D8 QUEST PHOTON-III'
_diffrn_measurement_method '\w and \f'
_diffrn_radiation_type MoK\a
_diffrn_radiation_wavelength 0.71073
_diffrn_reflns_av_R_equivalents 0.0417
_diffrn_reflns_av_unetI/netI 0.0389
_diffrn_reflns_Laue_measured_fraction_full 0.993
_diffrn_reflns_Laue_measured_fraction_max 0.994
_diffrn_reflns_limit_h_max 10
_diffrn_reflns_limit_h_min -10
_diffrn_reflns_limit_k_max 14
_diffrn_reflns_limit_k_min -13
_diffrn_reflns_limit_l_max 15
_diffrn_reflns_limit_l_min -15
_diffrn_reflns_number 15403
_diffrn_reflns_point_group_measured_fraction_full 0.993
_diffrn_reflns_point_group_measured_fraction_max 0.994
_diffrn_reflns_theta_full 25.242
_diffrn_reflns_theta_max 30.505
_diffrn_reflns_theta_min 2.405
_exptl_absorpt_coefficient_mu 0.141
_exptl_absorpt_correction_T_max 0.7461
_exptl_absorpt_correction_T_min 0.6090
_exptl_absorpt_correction_type multi-scan
_exptl_absorpt_process_details
;
 SADABS 2016/2: Krause, L., Herbst-Irmer, R., Sheldrick G.M. & Stalke D.,
 J. Appl. Cryst. 48 (2015) 3-10
;
_exptl_crystal_density_diffrn 1.622
_exptl_crystal_description block
_exptl_crystal_F_000 322
_exptl_crystal_size_max 0.160
_exptl_crystal_size_mid 0.140
_exptl_crystal_size_min 0.120
_refine_diff_density_max 0.295
_refine_diff_density_min -0.197
_refine_diff_density_rms 0.043
_refine_ls_extinction_method none
_refine_ls_goodness_of_fit_ref 1.058
_refine_ls_hydrogen_treatment mixed
_refine_ls_matrix_type full
_refine_ls_number_parameters 241
_refine_ls_number_reflns 3904
_refine_ls_number_restraints 2
_refine_ls_restrained_S_all 1.058
_refine_ls_R_factor_all 0.0748
_refine_ls_R_factor_gt 0.0469
_refine_ls_shift/su_max 0.001
_refine_ls_shift/su_mean 0.000
_refine_ls_structure_factor_coef Fsqd
_refine_ls_weighting_details 'w=1/[\s^2^(Fo^2^)+(0.0721P)^2^+0.0697P] where P=(Fo^2^+2Fc^2^)/3'
_refine_ls_weighting_scheme calc
_refine_ls_wR_factor_gt 0.1266
_refine_ls_wR_factor_ref 0.1472
_reflns_Friedel_coverage 0.000
_reflns_number_gt 2567
_reflns_number_total 3904
_reflns_threshold_expression 'I > 2\s(I)'
_cod_data_source_file yh5039sup1.cif
_cod_data_source_block new_FCY-RES
_cod_depositor_comments 'Adding full bibliography for 2312700--2312704.cif.'
_cod_original_cell_volume 641.36(4)
_cod_database_code 2312703
_cod_database_fobs_code 2312703
_shelx_shelxl_version_number 2019/3
_shelx_space_group_comment
;
The symmetry employed for this shelxl refinement is uniquely defined
by the following loop, which should always be used as a source of
symmetry information in preference to the above space-group names.
They are only intended as comments.
;
_shelx_estimated_absorpt_t_min 0.978
_shelx_estimated_absorpt_t_max 0.983

loop_
_space_group_symop_operation_xyz
'x, y, z'
'-x, -y, -z'

loop_
_atom_site_label
_atom_site_type_symbol
_atom_site_fract_x
_atom_site_fract_y
_atom_site_fract_z
_atom_site_U_iso_or_equiv
_atom_site_adp_type
_atom_site_occupancy
_atom_site_site_symmetry_order
_atom_site_calc_flag
_atom_site_refinement_flags_posn
_atom_site_refinement_flags_adp
_atom_site_refinement_flags_occupancy
_atom_site_disorder_assembly
_atom_site_disorder_group
C1A C 1.03106(18) 0.76527(15) 0.96125(12) 0.0351(3) Uani 1 1 d . . . . .
C2A C 0.82363(18) 0.49564(15) 0.81065(12) 0.0349(3) Uani 1 1 d . . . . .
C3A C 0.8833(2) 0.51685(16) 0.69469(12) 0.0390(3) Uani 1 1 d . . . . .
C4A C 1.0111(2) 0.66094(17) 0.71554(13) 0.0397(3) Uani 1 1 d . . . . .
H4A H 1.049374 0.676082 0.640679 0.048 Uiso 1 1 calc R U . . .
F1A F 0.80579(15) 0.38841(11) 0.56574(8) 0.0604(3) Uani 1 1 d . . . . .
N1A N 1.08397(17) 0.78488(14) 0.84795(11) 0.0374(2) Uani 1 1 d . . . . .
H1N H 1.180(3) 0.881(2) 0.8682(16) 0.056(5) Uiso 1 1 d . . . . .
N2A N 0.89698(15) 0.61965(13) 0.93882(10) 0.0355(2) Uani 1 1 d . . . . .
N3A N 0.69302(19) 0.35398(15) 0.79022(13) 0.0458(3) Uani 1 1 d . . . . .
H2N H 0.656(3) 0.271(2) 0.7063(19) 0.066(5) Uiso 1 1 d . . . . .
H3N H 0.658(3) 0.3487(19) 0.8670(17) 0.058(5) Uiso 1 1 d . . . . .
O1A O 1.10615(15) 0.88258(11) 1.08096(9) 0.0475(3) Uani 1 1 d . . . . .
C1B C 0.45381(18) 0.19513(15) 1.02562(12) 0.0333(3) Uani 1 1 d . . . . .
C2B C 0.65056(18) 0.46665(15) 1.17226(12) 0.0345(3) Uani 1 1 d . . . . .
C3B C 0.5882(2) 0.44728(16) 1.28781(12) 0.0388(3) Uani 1 1 d . . . . .
C4B C 0.4620(2) 0.30308(16) 1.26844(13) 0.0396(3) Uani 1 1 d . . . . .
H4B H 0.421831 0.289053 1.343199 0.048 Uiso 1 1 calc R U . . .
F1B F 0.66157(15) 0.57727(10) 1.41535(8) 0.0605(3) Uani 1 1 d . . . . .
N1B N 0.39421(17) 0.17823(14) 1.13795(11) 0.0381(3) Uani 1 1 d . . . . .
H4N H 0.309(3) 0.083(2) 1.1185(17) 0.065(5) Uiso 1 1 d . . . . .
N2B N 0.58295(15) 0.34051(12) 1.04559(10) 0.0342(2) Uani 1 1 d . . . . .
N3B N 0.77789(19) 0.60758(14) 1.19043(13) 0.0457(3) Uani 1 1 d . . . . .
H5N H 0.811(3) 0.687(2) 1.2716(18) 0.060(5) Uiso 1 1 d . . . . .
H6N H 0.814(2) 0.6084(19) 1.1144(16) 0.051(4) Uiso 1 1 d . . . . .
O1B O 0.38751(14) 0.07519(11) 0.90832(9) 0.0430(2) Uani 1 1 d . . . . .
C1 C -0.1470(2) 0.01130(17) 0.56730(13) 0.0466(3) Uani 1 1 d . . . . .
H1 H -0.244743 0.019425 0.613034 0.070 Uiso 0.5 1 calc R U P A 1
C3 C 0.1810(2) 0.00081(16) 0.56996(13) 0.0455(3) Uani 1 1 d . . . . .
H3 H 0.301771 0.001884 0.616842 0.068 Uiso 0.5 1 calc R U P B 1
C2 C 0.0322(2) 0.01122(17) 0.63549(13) 0.0453(3) Uani 1 1 d . . . . .
H2 H 0.053171 0.018256 0.726662 0.054 Uiso 1 1 calc R U . . .
O1 O -0.2784(3) 0.0335(3) 0.6341(2) 0.0541(5) Uani 0.5 1 d D . P C 2
H1O H -0.232(7) 0.063(6) 0.723(2) 0.121(18) Uiso 0.5 1 d D . P D 2
O2 O 0.3760(3) 0.0133(3) 0.63906(19) 0.0512(5) Uani 0.5 1 d D . P E 2
H2O H 0.389(6) 0.045(5) 0.730(2) 0.093(14) Uiso 0.5 1 d D . P F 2

loop_
_atom_site_aniso_label
_atom_site_aniso_U_11
_atom_site_aniso_U_22
_atom_site_aniso_U_33
_atom_site_aniso_U_23
_atom_site_aniso_U_13
_atom_site_aniso_U_12
C1A 0.0361(6) 0.0407(7) 0.0337(5) 0.0212(5) 0.0172(5) 0.0155(5)
C2A 0.0347(6) 0.0402(7) 0.0356(6) 0.0212(5) 0.0154(5) 0.0171(5)
C3A 0.0438(7) 0.0443(7) 0.0305(6) 0.0175(5) 0.0161(5) 0.0191(6)
C4A 0.0443(7) 0.0521(8) 0.0349(6) 0.0270(6) 0.0215(5) 0.0231(6)
F1A 0.0793(6) 0.0506(5) 0.0352(4) 0.0130(4) 0.0241(4) 0.0165(5)
N1A 0.0417(6) 0.0409(6) 0.0356(5) 0.0234(5) 0.0192(4) 0.0156(5)
N2A 0.0367(5) 0.0402(6) 0.0332(5) 0.0213(4) 0.0170(4) 0.0135(4)
N3A 0.0525(7) 0.0396(7) 0.0400(6) 0.0189(5) 0.0198(5) 0.0119(5)
O1A 0.0569(6) 0.0423(5) 0.0352(5) 0.0179(4) 0.0219(4) 0.0102(4)
C1B 0.0320(5) 0.0390(7) 0.0300(5) 0.0184(5) 0.0116(4) 0.0133(5)
C2B 0.0343(6) 0.0384(7) 0.0338(5) 0.0184(5) 0.0122(5) 0.0169(5)
C3B 0.0433(7) 0.0422(7) 0.0287(5) 0.0144(5) 0.0134(5) 0.0177(5)
C4B 0.0430(7) 0.0491(8) 0.0322(6) 0.0224(5) 0.0183(5) 0.0195(6)
F1B 0.0821(6) 0.0471(5) 0.0346(4) 0.0105(4) 0.0223(4) 0.0171(4)
N1B 0.0415(6) 0.0397(6) 0.0335(5) 0.0205(5) 0.0170(4) 0.0126(5)
N2B 0.0349(5) 0.0380(6) 0.0324(5) 0.0199(4) 0.0144(4) 0.0135(4)
N3B 0.0549(7) 0.0371(7) 0.0407(6) 0.0176(5) 0.0202(5) 0.0138(5)
O1B 0.0482(5) 0.0400(5) 0.0309(4) 0.0156(4) 0.0151(4) 0.0089(4)
C1 0.0631(9) 0.0473(8) 0.0331(6) 0.0176(6) 0.0209(6) 0.0267(7)
C3 0.0587(8) 0.0450(8) 0.0328(6) 0.0161(6) 0.0141(6) 0.0252(6)
C2 0.0652(9) 0.0466(8) 0.0287(5) 0.0188(5) 0.0180(6) 0.0265(7)
O1 0.0503(11) 0.0790(15) 0.0423(11) 0.0287(11) 0.0213(9) 0.0347(11)
O2 0.0513(11) 0.0727(15) 0.0363(10) 0.0253(10) 0.0203(9) 0.0316(10)

loop_
_atom_type_symbol
_atom_type_description
_atom_type_scat_dispersion_real
_atom_type_scat_dispersion_imag
_atom_type_scat_source
C C 0.0033 0.0016 'International Tables Vol C Tables 4.2.6.8 and 6.1.1.4'
H H 0.0000 0.0000 'International Tables Vol C Tables 4.2.6.8 and 6.1.1.4'
N N 0.0061 0.0033 'International Tables Vol C Tables 4.2.6.8 and 6.1.1.4'
O O 0.0106 0.0060 'International Tables Vol C Tables 4.2.6.8 and 6.1.1.4'
F F 0.0171 0.0103 'International Tables Vol C Tables 4.2.6.8 and 6.1.1.4'

loop_
_geom_angle_atom_site_label_1
_geom_angle_atom_site_label_2
_geom_angle_atom_site_label_3
_geom_angle
_geom_angle_site_symmetry_1
_geom_angle_site_symmetry_3
_geom_angle_publ_flag
O1A C1A N2A 121.80(10) . . ?
O1A C1A N1A 118.91(11) . . ?
N2A C1A N1A 119.28(11) . . ?
N3A C2A N2A 119.86(10) . . ?
N3A C2A C3A 120.43(11) . . ?
N2A C2A C3A 119.70(11) . . ?
C4A C3A F1A 121.81(11) . . ?
C4A C3A C2A 119.97(11) . . ?
F1A C3A C2A 118.22(11) . . ?
C3A C4A N1A 118.81(11) . . ?
C3A C4A H4A 120.6 . . ?
N1A C4A H4A 120.6 . . ?
C4A N1A C1A 121.72(11) . . ?
C4A N1A H1N 121.3(10) . . ?
C1A N1A H1N 116.6(10) . . ?
C2A N2A C1A 120.46(9) . . ?
C2A N3A H2N 118.5(12) . . ?
C2A N3A H3N 116.3(11) . . ?
H2N N3A H3N 125.0(16) . . ?
O1B C1B N2B 121.72(10) . . ?
O1B C1B N1B 118.87(11) . . ?
N2B C1B N1B 119.41(11) . . ?
N3B C2B N2B 119.57(11) . . ?
N3B C2B C3B 120.72(12) . . ?
N2B C2B C3B 119.69(11) . . ?
C4B C3B F1B 121.76(11) . . ?
C4B C3B C2B 120.02(11) . . ?
F1B C3B C2B 118.21(11) . . ?
C3B C4B N1B 118.64(11) . . ?
C3B C4B H4B 120.7 . . ?
N1B C4B H4B 120.7 . . ?
C4B N1B C1B 121.95(11) . . ?
C4B N1B H4N 122.7(11) . . ?
C1B N1B H4N 115.4(11) . . ?
C2B N2B C1B 120.28(9) . . ?
C2B N3B H5N 117.0(12) . . ?
C2B N3B H6N 115.0(11) . . ?
H5N N3B H6N 128.0(16) . . ?
O1 C1 C2 120.48(14) . . ?
O1 C1 C3 119.35(16) . 2_556 ?
C2 C1 C3 120.01(13) . 2_556 ?
C2 C1 H1 120.0 . . ?
C3 C1 H1 120.0 2_556 . ?
C2 C3 C1 118.99(13) . 2_556 ?
C2 C3 O2 123.52(13) . . ?
C1 C3 O2 117.32(14) 2_556 . ?
C2 C3 H3 120.5 . . ?
C1 C3 H3 120.5 2_556 . ?
C1 C2 C3 121.00(12) . . ?
C1 C2 H2 119.5 . . ?
C3 C2 H2 119.5 . . ?
C1 O1 H1O 113(3) . . ?
C3 O2 H2O 107(3) . . ?

loop_
_geom_bond_atom_site_label_1
_geom_bond_atom_site_label_2
_geom_bond_distance
_geom_bond_site_symmetry_2
_geom_bond_publ_flag
C1A O1A 1.2439(14) . ?
C1A N2A 1.3554(16) . ?
C1A N1A 1.3814(14) . ?
C2A N3A 1.3240(16) . ?
C2A N2A 1.3288(15) . ?
C2A C3A 1.4331(16) . ?
C3A C4A 1.3354(18) . ?
C3A F1A 1.3507(14) . ?
C4A N1A 1.3571(16) . ?
C4A H4A 0.9300 . ?
N1A H1N 0.891(18) . ?
N3A H2N 0.890(18) . ?
N3A H3N 0.908(17) . ?
C1B O1B 1.2460(14) . ?
C1B N2B 1.3518(15) . ?
C1B N1B 1.3806(14) . ?
C2B N3B 1.3194(17) . ?
C2B N2B 1.3331(15) . ?
C2B C3B 1.4301(16) . ?
C3B C4B 1.3385(19) . ?
C3B F1B 1.3517(14) . ?
C4B N1B 1.3522(16) . ?
C4B H4B 0.9300 . ?
N1B H4N 0.86(2) . ?
N3B H5N 0.859(17) . ?
N3B H6N 0.892(16) . ?
C1 O1 1.307(2) . ?
C1 C2 1.384(2) . ?
C1 C3 1.3941(17) 2_556 ?
C1 H1 0.9300 . ?
C3 C2 1.3862(19) . ?
C3 O2 1.425(2) . ?
C3 H3 0.9300 . ?
C2 H2 0.9300 . ?
O1 H1O 0.851(19) . ?
O2 H2O 0.883(18) . ?

loop_
_geom_hbond_atom_site_label_D
_geom_hbond_atom_site_label_H
_geom_hbond_atom_site_label_A
_geom_hbond_distance_DH
_geom_hbond_distance_HA
_geom_hbond_distance_DA
_geom_hbond_angle_DHA
_geom_hbond_site_symmetry_A
_geom_hbond_publ_flag
N1A H1N O1B 0.891(18) 1.852(18) 2.7427(14) 177.2(16) 1_665 yes
N3A H2N O1^b 0.890(18) 2.476(19) 3.149(3) 132.8(14) 1_655 yes
N1B H4N O1A 0.86(2) 1.89(2) 2.7508(15) 174.8(17) 1_445 yes
O1^b H1O^b O1A 0.851(19) 1.92(2) 2.766(2) 173(5) 2_667 yes
N3A H2N O2^b 0.890(18) 2.426(19) 2.994(3) 122.0(14) . yes
N3A H3N N2B 0.908(17) 2.079(17) 2.9867(15) 178.8(16) . yes
N3B H6N N2A 0.892(16) 2.080(16) 2.9707(15) 177.3(15) . yes
O2^b H2O^b O1B 0.883(18) 1.81(2) 2.6801(19) 170(4) . yes
O2^b H2O^b O1B 0.883(18) 1.81(2) 2.6801(19) 170(4) . yes
